data_4112894
loop_
_publ_author_name
'Biswaroop Chatterjee'
'Juan C. Noveron'
'Marino J. E. Resendiz'
'Jie Liu'
'Takuya Yamamoto'
'Daniel Parker'
'Martin Cinke'
'Cattien V. Nguyen'
'Atta M. Arif'
'Peter J. Stang'

_publ_section_title
;
 Self-Assembly of Flexible Supramolecular Metallacyclic Ensembles:
 Structures and Adsorption Properties of Their Nanoporous Crystalline
 Frameworks
;
_journal_name_full 'Journal of the American Chemical Society'
_journal_page_first 10645
_journal_page_last 10656
_journal_paper_doi 10.1021/ja0388919
_journal_volume 126
_journal_year 2004
_chemical_formula_sum 'C98 H88 F12 N8 O24 P4 Pd2 S4'
_chemical_formula_weight 2454.68
_chemical_name_systematic
;
 ?
;
_space_group_IT_number 2
_symmetry_cell_setting triclinic
_symmetry_space_group_name_Hall '-P 1'
_symmetry_space_group_name_H-M 'P -1'
_atom_sites_solution_hydrogens geom
_atom_sites_solution_primary direct
_atom_sites_solution_secondary difmap
_audit_creation_method SHELXL-97
_cell_angle_alpha 88.4998(8)
_cell_angle_beta 81.9321(8)
_cell_angle_gamma 70.4728(13)
_cell_formula_units_Z 1
_cell_length_a 11.7834(2)
_cell_length_b 15.3708(3)
_cell_length_c 15.4053(3)
_cell_measurement_reflns_used 9376
_cell_measurement_temperature 150(1)
_cell_measurement_theta_max 27.485
_cell_measurement_theta_min 1.018
_cell_volume 2603.06(9)
_computing_cell_refinement DENZO-SMN
_computing_data_collection 'Nonius COLLECT'
_computing_data_reduction DENZO-SMN
_computing_molecular_graphics 'WinGX, Ortep3'
_computing_structure_refinement 'SHELXL-97 (Sheldrick, 1997)'
_computing_structure_solution SIR97
_diffrn_ambient_temperature 150(1)
_diffrn_measured_fraction_theta_full 0.990
_diffrn_measured_fraction_theta_max 0.990
_diffrn_measurement_device_type 'Nonius KappaCCD Diffractometer'
_diffrn_measurement_method 'Phi plus Omega scan'
_diffrn_radiation_monochromator graphite
_diffrn_radiation_source 'fine-focus sealed tube'
_diffrn_radiation_type MoK\a
_diffrn_radiation_wavelength 0.71073
_diffrn_reflns_av_R_equivalents 0.0289
_diffrn_reflns_av_sigmaI/netI 0.0684
_diffrn_reflns_limit_h_max 13
_diffrn_reflns_limit_h_min -15
_diffrn_reflns_limit_k_max 19
_diffrn_reflns_limit_k_min -18
_diffrn_reflns_limit_l_max 19
_diffrn_reflns_limit_l_min -19
_diffrn_reflns_number 19254
_diffrn_reflns_theta_full 27.47
_diffrn_reflns_theta_max 27.47
_diffrn_reflns_theta_min 2.13
_exptl_absorpt_coefficient_mu 0.585
_exptl_absorpt_correction_T_max 0.9658
_exptl_absorpt_correction_T_min 0.8215
_exptl_absorpt_correction_type multi-scan
_exptl_absorpt_process_details 'DENZO-SMN (Otwinowski & Minor, 1997)'
_exptl_crystal_colour colorless
_exptl_crystal_density_diffrn 1.566
_exptl_crystal_description prism
_exptl_crystal_F_000 1248
_exptl_crystal_size_max 0.35
_exptl_crystal_size_mid 0.20
_exptl_crystal_size_min 0.06
_refine_diff_density_max 1.418
_refine_diff_density_min -1.578
_refine_diff_density_rms 0.097
_refine_ls_extinction_method none
_refine_ls_goodness_of_fit_ref 1.027
_refine_ls_hydrogen_treatment mixed
_refine_ls_matrix_type full
_refine_ls_number_parameters 801
_refine_ls_number_reflns 11811
_refine_ls_number_restraints 0
_refine_ls_restrained_S_all 1.027
_refine_ls_R_factor_all 0.0945
_refine_ls_R_factor_gt 0.0615
_refine_ls_shift/su_max 0.001
_refine_ls_shift/su_mean 0.000
_refine_ls_structure_factor_coef Fsqd
_refine_ls_weighting_details 'calc w=1/[\s^2^(Fo^2^)+(0.0562P)^2^+6.8626P] where P=(Fo^2^+2Fc^2^)/3'
_refine_ls_weighting_scheme calc
_refine_ls_wR_factor_gt 0.1384
_refine_ls_wR_factor_ref 0.1576
_reflns_number_gt 8531
_reflns_number_total 11811
_reflns_threshold_expression >2sigma(I)
_cod_data_source_file ja0388919si20040709_024047_7.cif
_cod_data_source_block complex10
_cod_original_cell_volume 2603.06(8)
_cod_database_code 4112894

loop_
_symmetry_equiv_pos_as_xyz
'x, y, z'
'-x, -y, -z'

loop_
_atom_site_label
_atom_site_type_symbol
_atom_site_fract_x
_atom_site_fract_y
_atom_site_fract_z
_atom_site_U_iso_or_equiv
_atom_site_adp_type
_atom_site_occupancy
_atom_site_symmetry_multiplicity
_atom_site_calc_flag
_atom_site_refinement_flags
Pd1 Pd 0.03348(3) 0.30593(2) 0.78316(2) 0.03113(11) Uani 1 1 d .
S1 S 0.50173(14) 0.07089(10) 0.75517(11) 0.0658(4) Uani 1 1 d .
S2 S 0.26534(11) 0.44506(9) 0.13461(13) 0.0629(4) Uani 1 1 d .
P1 P 0.03634(14) 0.36641(11) 0.64707(8) 0.0507(4) Uani 1 1 d .
P2 P -0.11867(9) 0.25206(8) 0.76088(7) 0.0306(2) Uani 1 1 d .
F1 F 0.6277(4) 0.0234(4) 0.8864(4) 0.131(2) Uani 1 1 d .
F2 F 0.4466(4) 0.1169(4) 0.9207(3) 0.1058(15) Uani 1 1 d .
F3 F 0.4764(5) -0.0256(4) 0.8927(4) 0.1213(18) Uani 1 1 d .
F4 F 0.2361(5) 0.3299(3) 0.0247(3) 0.1078(16) Uani 1 1 d .
F5 F 0.3438(8) 0.2668(3) 0.1182(7) 0.231(5) Uani 1 1 d .
F6 F 0.1538(7) 0.3249(4) 0.1520(3) 0.133(2) Uani 1 1 d .
O1 O 0.3879(5) 0.5795(3) 0.8370(5) 0.0870(18) Uani 1 1 d .
O2 O 0.4982(4) 0.5387(4) 0.7042(5) 0.133(3) Uani 1 1 d .
O3 O 0.0849(3) 0.9617(2) 0.8399(2) 0.0437(8) Uani 1 1 d .
O4 O 0.0407(3) 0.8433(2) 0.78589(19) 0.0354(7) Uani 1 1 d .
O5 O 0.5365(4) 0.1515(3) 0.7414(4) 0.0820(15) Uani 1 1 d .
O6 O 0.5838(5) -0.0101(3) 0.7096(4) 0.120(2) Uani 1 1 d .
O7 O 0.3732(4) 0.0877(3) 0.7504(3) 0.0641(10) Uani 1 1 d .
O8 O 0.3710(4) 0.4463(4) 0.0791(6) 0.162(4) Uani 1 1 d .
O9 O 0.1577(3) 0.5123(3) 0.1170(4) 0.0787(14) Uani 1 1 d .
O10 O 0.2735(7) 0.4367(4) 0.2262(5) 0.147(3) Uani 1 1 d .
O11 O 0.7371(5) 0.2076(4) 0.4684(4) 0.1010(17) Uani 1 1 d .
O12 O 0.5579(11) 0.2878(11) 0.5301(9) 0.337(11) Uani 1 1 d .
N1 N 0.1647(3) 0.3610(2) 0.8129(2) 0.0310(7) Uani 1 1 d .
N2 N 0.2782(3) 0.7455(3) 0.7699(3) 0.0415(9) Uani 1 1 d .
N3 N -0.0459(3) 0.7543(2) 1.0932(2) 0.0287(7) Uani 1 1 d .
N4 N 0.6421(6) 0.2087(9) 0.5021(4) 0.136(4) Uani 1 1 d .
C1 C 0.2840(4) 0.3152(3) 0.7978(3) 0.0366(10) Uani 1 1 d .
C2 C 0.3692(4) 0.3531(3) 0.8144(4) 0.0488(13) Uani 1 1 d .
C3 C 0.3331(5) 0.4409(3) 0.8466(5) 0.071(2) Uani 1 1 d .
C4 C 0.2102(5) 0.4881(4) 0.8641(5) 0.077(2) Uani 1 1 d .
C5 C 0.1288(5) 0.4465(4) 0.8476(4) 0.0536(14) Uani 1 1 d .
C6 C 0.4242(7) 0.4845(4) 0.8645(8) 0.133(5) Uani 1 1 d .
H6A H 0.4305 0.4823 0.9280 0.159 Uiso 1 1 calc R
H6B H 0.5051 0.4496 0.8325 0.159 Uiso 1 1 calc R
C7 C 0.4332(6) 0.5967(5) 0.7561(7) 0.087(3) Uani 1 1 d .
C8 C 0.3958(4) 0.6983(4) 0.7439(4) 0.0515(13) Uani 1 1 d .
C9 C 0.4809(5) 0.7388(5) 0.7114(4) 0.0641(17) Uani 1 1 d .
C10 C 0.4448(5) 0.8333(5) 0.7093(4) 0.0637(17) Uani 1 1 d .
C11 C 0.3257(5) 0.8843(4) 0.7370(3) 0.0483(12) Uani 1 1 d .
C12 C 0.2457(4) 0.8368(3) 0.7650(3) 0.0367(10) Uani 1 1 d .
C13 C 0.1161(4) 0.8891(3) 0.8008(3) 0.0345(9) Uani 1 1 d .
C14 C -0.0773(4) 0.8742(3) 0.8395(3) 0.0348(9) Uani 1 1 d .
C15 C -0.0664(4) 0.8317(3) 0.9284(3) 0.0302(8) Uani 1 1 d .
C16 C 0.0279(4) 0.7510(3) 0.9404(3) 0.0300(8) Uani 1 1 d .
C17 C 0.0343(4) 0.7139(3) 1.0227(3) 0.0315(9) Uani 1 1 d .
C18 C -0.1373(4) 0.8319(3) 1.0818(3) 0.0315(9) Uani 1 1 d .
C19 C -0.1508(4) 0.8715(3) 1.0009(3) 0.0323(9) Uani 1 1 d .
C20 C -0.1103(8) 0.4158(5) 0.6084(5) 0.068(2) Uani 1 1 d .
C21 C -0.1846(6) 0.3518(4) 0.6093(4) 0.0512(14) Uani 1 1 d .
C22 C -0.2335(4) 0.3315(4) 0.7016(4) 0.0434(11) Uani 1 1 d .
C23 C 0.0982(7) 0.4603(5) 0.6396(4) 0.078(2) Uani 1 1 d .
C24 C 0.0285(10) 0.5450(6) 0.6796(4) 0.112(4) Uani 1 1 d .
H24 H -0.0517 0.5545 0.7083 0.135 Uiso 1 1 calc R
C25 C 0.0793(13) 0.6168(7) 0.6767(5) 0.144(5) Uani 1 1 d .
H25 H 0.0329 0.6749 0.7041 0.172 Uiso 1 1 calc R
C26 C 0.1961(16) 0.6032(10) 0.6343(7) 0.161(7) Uani 1 1 d .
H26 H 0.2290 0.6519 0.6316 0.193 Uiso 1 1 calc R
C27 C 0.2613(10) 0.5215(9) 0.5976(7) 0.134(5) Uani 1 1 d .
H27 H 0.3419 0.5124 0.5703 0.161 Uiso 1 1 calc R
C28 C 0.2155(7) 0.4469(6) 0.5974(5) 0.097(3) Uani 1 1 d .
H28 H 0.2635 0.3895 0.5693 0.116 Uiso 1 1 calc R
C29 C 0.1353(7) 0.2786(6) 0.5672(3) 0.081(2) Uani 1 1 d .
C30 C 0.1146(10) 0.2794(10) 0.4812(4) 0.143(5) Uani 1 1 d .
H30 H 0.0496 0.3262 0.4599 0.171 Uiso 1 1 calc R
C31 C 0.2019(14) 0.2013(13) 0.4233(6) 0.166(7) Uani 1 1 d .
H31 H 0.1933 0.1981 0.3632 0.200 Uiso 1 1 calc R
C32 C 0.2891(13) 0.1384(13) 0.4554(8) 0.176(8) Uani 1 1 d .
H32 H 0.3400 0.0888 0.4173 0.211 Uiso 1 1 calc R
C33 C 0.3126(8) 0.1381(8) 0.5375(6) 0.125(4) Uani 1 1 d .
H33 H 0.3795 0.0913 0.5568 0.150 Uiso 1 1 calc R
C34 C 0.2346(7) 0.2093(6) 0.5944(5) 0.087(2) Uani 1 1 d .
H34 H 0.2496 0.2107 0.6532 0.104 Uiso 1 1 calc R
C35 C -0.0742(4) 0.1431(3) 0.7023(3) 0.0338(9) Uani 1 1 d .
C36 C 0.0458(4) 0.0960(4) 0.6692(3) 0.0431(11) Uani 1 1 d .
C37 C 0.0768(5) 0.0135(4) 0.6216(3) 0.0537(14) Uani 1 1 d .
C38 C -0.0131(6) -0.0225(4) 0.6089(3) 0.0563(14) Uani 1 1 d .
C39 C -0.1327(6) 0.0229(4) 0.6427(4) 0.0535(13) Uani 1 1 d .
C40 C -0.1630(5) 0.1052(4) 0.6889(3) 0.0441(11) Uani 1 1 d .
C41 C -0.2030(3) 0.2346(3) 0.8635(3) 0.0317(9) Uani 1 1 d .
C42 C -0.1643(4) 0.1496(3) 0.9046(3) 0.0338(9) Uani 1 1 d .
C43 C -0.2278(4) 0.1364(3) 0.9838(3) 0.0383(10) Uani 1 1 d .
C44 C -0.3282(4) 0.2058(4) 1.0219(3) 0.0441(11) Uani 1 1 d .
C45 C -0.3658(4) 0.2905(4) 0.9836(4) 0.0485(12) Uani 1 1 d .
C46 C -0.3019(4) 0.3048(4) 0.9048(4) 0.0430(11) Uani 1 1 d .
C47 C 0.5136(6) 0.0459(6) 0.8719(5) 0.0764(19) Uani 1 1 d .
C48 C 0.2467(7) 0.3377(4) 0.1063(6) 0.085(2) Uani 1 1 d .
C49 C 0.6197(9) 0.1259(8) 0.5026(7) 0.128(4) Uani 1 1 d .
H49A H 0.5376 0.1348 0.5327 0.193 Uiso 1 1 calc R
H49B H 0.6792 0.0798 0.5333 0.193 Uiso 1 1 calc R
H49C H 0.6266 0.1044 0.4421 0.193 Uiso 1 1 calc R
H1 H 0.308(4) 0.254(4) 0.773(3) 0.046(14) Uiso 1 1 d .
H2 H 0.454(5) 0.320(4) 0.804(3) 0.049(14) Uiso 1 1 d .
H4 H 0.174(7) 0.552(6) 0.892(5) 0.11(3) Uiso 1 1 d .
H5 H 0.046(5) 0.476(4) 0.858(4) 0.060(16) Uiso 1 1 d .
H9 H 0.556(6) 0.703(5) 0.699(4) 0.08(2) Uiso 1 1 d .
H10 H 0.506(5) 0.857(4) 0.693(4) 0.066(17) Uiso 1 1 d .
H11 H 0.292(6) 0.953(5) 0.741(4) 0.08(2) Uiso 1 1 d .
H14A H -0.125(4) 0.850(3) 0.808(3) 0.043(13) Uiso 1 1 d .
H14B H -0.108(4) 0.938(3) 0.847(3) 0.036(12) Uiso 1 1 d .
H16 H 0.093(4) 0.718(3) 0.891(3) 0.029(11) Uiso 1 1 d .
H17 H 0.095(4) 0.655(3) 1.031(3) 0.037(12) Uiso 1 1 d .
H18 H -0.190(5) 0.855(4) 1.128(4) 0.051(15) Uiso 1 1 d .
H19 H -0.217(4) 0.928(3) 0.993(3) 0.031(11) Uiso 1 1 d .
H20A H -0.091(6) 0.430(5) 0.554(5) 0.08(2) Uiso 1 1 d .
H20B H -0.147(5) 0.469(4) 0.637(4) 0.058(19) Uiso 1 1 d .
H21A H -0.144(4) 0.296(4) 0.579(3) 0.036(13) Uiso 1 1 d .
H21B H -0.249(5) 0.377(4) 0.576(3) 0.049(14) Uiso 1 1 d .
H22A H -0.296(4) 0.303(3) 0.702(3) 0.031(11) Uiso 1 1 d .
H22B H -0.262(5) 0.387(4) 0.732(3) 0.051(15) Uiso 1 1 d .
H36 H 0.105(5) 0.116(3) 0.679(3) 0.042(14) Uiso 1 1 d .
H37 H 0.164(5) -0.020(4) 0.597(4) 0.061(16) Uiso 1 1 d .
H38 H 0.010(5) -0.077(4) 0.574(4) 0.072(19) Uiso 1 1 d .
H39 H -0.198(5) -0.001(4) 0.636(4) 0.066(17) Uiso 1 1 d .
H40 H -0.245(5) 0.138(4) 0.713(3) 0.053(15) Uiso 1 1 d .
H42 H -0.094(4) 0.100(3) 0.876(3) 0.032(11) Uiso 1 1 d .
H43 H -0.197(5) 0.081(4) 1.011(3) 0.053(15) Uiso 1 1 d .
H44 H -0.377(4) 0.200(3) 1.076(3) 0.037(12) Uiso 1 1 d .
H45 H -0.439(6) 0.339(4) 1.007(4) 0.070(18) Uiso 1 1 d .
H46 H -0.325(4) 0.359(4) 0.881(3) 0.042(14) Uiso 1 1 d .

loop_
_atom_site_aniso_label
_atom_site_aniso_U_11
_atom_site_aniso_U_22
_atom_site_aniso_U_33
_atom_site_aniso_U_23
_atom_site_aniso_U_13
_atom_site_aniso_U_12
Pd1 0.02801(16) 0.0405(2) 0.02667(17) 0.00951(13) -0.00547(12) -0.01388(13)
S1 0.0597(8) 0.0378(7) 0.0819(11) -0.0045(7) 0.0331(8) -0.0092(6)
S2 0.0310(6) 0.0348(7) 0.1218(14) -0.0145(8) -0.0217(7) -0.0038(5)
P1 0.0745(9) 0.0733(10) 0.0301(6) 0.0203(6) -0.0202(6) -0.0546(8)
P2 0.0243(5) 0.0327(6) 0.0338(6) 0.0089(5) -0.0053(4) -0.0083(4)
F1 0.063(3) 0.138(5) 0.185(6) 0.034(4) -0.041(3) -0.017(3)
F2 0.077(3) 0.144(4) 0.085(3) -0.020(3) -0.002(2) -0.023(3)
F3 0.120(4) 0.128(4) 0.135(4) 0.071(3) -0.029(3) -0.067(3)
F4 0.163(5) 0.116(4) 0.084(3) -0.012(3) -0.012(3) -0.099(4)
F5 0.246(8) 0.041(3) 0.412(12) -0.037(5) -0.227(9) 0.019(4)
F6 0.256(7) 0.131(4) 0.078(3) 0.001(3) -0.011(4) -0.156(5)
O1 0.082(3) 0.0238(19) 0.169(5) 0.007(3) -0.086(4) -0.008(2)
O2 0.041(2) 0.089(4) 0.255(8) -0.108(5) -0.019(3) 0.003(2)
O3 0.0474(18) 0.0338(18) 0.0447(19) 0.0011(15) -0.0033(15) -0.0080(14)
O4 0.0330(15) 0.0384(17) 0.0324(16) 0.0089(13) -0.0012(12) -0.0106(13)
O5 0.055(2) 0.045(2) 0.127(4) 0.004(2) 0.035(2) -0.0113(19)
O6 0.114(4) 0.047(3) 0.161(5) -0.029(3) 0.088(4) -0.016(3)
O7 0.078(3) 0.046(2) 0.066(3) -0.0032(19) 0.004(2) -0.023(2)
O8 0.044(3) 0.127(5) 0.311(10) -0.148(6) 0.062(4) -0.047(3)
O9 0.044(2) 0.043(2) 0.139(4) 0.022(2) -0.017(2) 0.0004(17)
O10 0.226(8) 0.080(4) 0.169(6) 0.001(4) -0.144(6) -0.049(4)
O11 0.083(4) 0.107(4) 0.121(5) -0.002(3) 0.003(3) -0.049(3)
O12 0.191(10) 0.40(2) 0.282(14) -0.213(14) -0.104(10) 0.134(12)
N1 0.0293(17) 0.0328(19) 0.0289(18) 0.0026(15) -0.0061(14) -0.0071(14)
N2 0.0348(19) 0.043(2) 0.046(2) -0.0069(18) -0.0113(17) -0.0092(17)
N3 0.0248(16) 0.0359(19) 0.0249(17) 0.0070(14) -0.0030(13) -0.0103(14)
N4 0.056(4) 0.279(13) 0.064(4) -0.030(6) -0.003(3) -0.045(6)
C1 0.031(2) 0.032(2) 0.044(3) 0.000(2) -0.0024(18) -0.0071(18)
C2 0.031(2) 0.034(3) 0.079(4) 0.005(2) -0.011(2) -0.006(2)
C3 0.055(3) 0.029(3) 0.138(6) 0.002(3) -0.058(4) -0.006(2)
C4 0.058(3) 0.042(3) 0.120(6) -0.032(3) -0.054(4) 0.016(3)
C5 0.034(3) 0.055(3) 0.060(3) -0.018(3) -0.017(2) 0.007(2)
C6 0.106(6) 0.027(3) 0.298(13) 0.030(5) -0.140(8) -0.023(3)
C7 0.044(3) 0.061(4) 0.159(8) -0.035(5) -0.050(5) -0.005(3)
C8 0.038(3) 0.053(3) 0.061(3) -0.022(3) -0.013(2) -0.007(2)
C9 0.031(3) 0.092(5) 0.067(4) -0.025(3) -0.007(2) -0.017(3)
C10 0.045(3) 0.099(5) 0.058(4) 0.003(3) -0.007(3) -0.037(3)
C11 0.047(3) 0.059(3) 0.042(3) 0.009(2) -0.009(2) -0.023(3)
C12 0.037(2) 0.045(3) 0.027(2) 0.0023(19) -0.0033(17) -0.014(2)
C13 0.041(2) 0.033(2) 0.028(2) 0.0128(19) -0.0056(17) -0.0108(19)
C14 0.034(2) 0.033(2) 0.032(2) 0.0085(19) -0.0017(18) -0.0047(19)
C15 0.031(2) 0.029(2) 0.032(2) 0.0067(17) -0.0045(16) -0.0116(17)
C16 0.0291(19) 0.028(2) 0.028(2) 0.0026(17) -0.0008(16) -0.0048(16)
C17 0.0251(19) 0.030(2) 0.034(2) 0.0035(18) -0.0040(16) -0.0028(17)
C18 0.0259(19) 0.032(2) 0.032(2) 0.0032(18) -0.0001(17) -0.0058(17)
C19 0.0266(19) 0.029(2) 0.037(2) 0.0066(18) -0.0028(17) -0.0044(17)
C20 0.113(6) 0.071(5) 0.058(4) 0.042(4) -0.057(4) -0.063(4)
C21 0.068(3) 0.055(3) 0.049(3) 0.023(3) -0.036(3) -0.036(3)
C22 0.039(2) 0.040(3) 0.055(3) 0.012(2) -0.024(2) -0.012(2)
C23 0.139(6) 0.111(6) 0.040(3) 0.043(3) -0.050(4) -0.104(5)
C24 0.235(11) 0.123(7) 0.049(4) 0.024(4) -0.044(5) -0.143(8)
C25 0.312(16) 0.149(9) 0.068(5) 0.051(5) -0.084(8) -0.186(11)
C26 0.307(17) 0.207(13) 0.109(8) 0.117(9) -0.144(10) -0.232(14)
C27 0.169(10) 0.206(11) 0.127(8) 0.128(9) -0.108(8) -0.168(10)
C28 0.118(6) 0.149(7) 0.086(5) 0.080(5) -0.067(5) -0.111(6)
C29 0.101(5) 0.159(7) 0.026(3) -0.005(3) 0.009(3) -0.107(6)
C30 0.154(9) 0.298(15) 0.035(4) -0.024(6) 0.001(4) -0.155(10)
C31 0.196(14) 0.33(2) 0.045(5) -0.055(8) 0.008(7) -0.182(15)
C32 0.164(12) 0.34(2) 0.091(8) -0.100(11) 0.063(8) -0.195(15)
C33 0.104(6) 0.194(10) 0.097(6) -0.085(7) 0.057(5) -0.099(7)
C34 0.089(5) 0.132(7) 0.058(4) -0.036(4) 0.030(4) -0.074(5)
C35 0.033(2) 0.034(2) 0.031(2) 0.0095(18) -0.0032(17) -0.0087(18)
C36 0.033(2) 0.051(3) 0.037(3) 0.013(2) -0.0013(19) -0.006(2)
C37 0.058(3) 0.052(3) 0.031(3) 0.009(2) 0.004(2) 0.002(3)
C38 0.084(4) 0.048(3) 0.029(3) 0.005(2) -0.007(3) -0.012(3)
C39 0.065(4) 0.054(3) 0.045(3) 0.001(2) -0.009(3) -0.025(3)
C40 0.043(3) 0.045(3) 0.044(3) 0.003(2) -0.003(2) -0.016(2)
C41 0.0239(18) 0.033(2) 0.037(2) 0.0048(18) -0.0023(16) -0.0089(16)
C42 0.035(2) 0.031(2) 0.034(2) -0.0017(18) -0.0007(18) -0.0105(18)
C43 0.044(2) 0.039(3) 0.036(2) 0.005(2) -0.0057(19) -0.020(2)
C44 0.043(3) 0.060(3) 0.034(2) -0.005(2) 0.006(2) -0.028(2)
C45 0.033(2) 0.048(3) 0.056(3) -0.003(2) 0.011(2) -0.007(2)
C46 0.029(2) 0.037(3) 0.056(3) 0.004(2) 0.000(2) -0.0047(19)
C47 0.050(3) 0.088(5) 0.092(5) 0.021(4) -0.012(3) -0.025(3)
C48 0.095(5) 0.043(4) 0.131(7) 0.004(4) -0.067(5) -0.022(4)
C49 0.132(8) 0.185(11) 0.129(8) 0.069(8) -0.056(7) -0.123(8)

loop_
_atom_type_symbol
_atom_type_description
_atom_type_scat_dispersion_real
_atom_type_scat_dispersion_imag
_atom_type_scat_source
C C 0.0033 0.0016 'International Tables Vol C Tables 4.2.6.8 and 6.1.1.4'
H H 0.0000 0.0000 'International Tables Vol C Tables 4.2.6.8 and 6.1.1.4'
N N 0.0061 0.0033 'International Tables Vol C Tables 4.2.6.8 and 6.1.1.4'
O O 0.0106 0.0060 'International Tables Vol C Tables 4.2.6.8 and 6.1.1.4'
F F 0.0171 0.0103 'International Tables Vol C Tables 4.2.6.8 and 6.1.1.4'
P P 0.1023 0.0942 'International Tables Vol C Tables 4.2.6.8 and 6.1.1.4'
S S 0.1246 0.1234 'International Tables Vol C Tables 4.2.6.8 and 6.1.1.4'
Pd Pd -0.9988 1.0072 'International Tables Vol C Tables 4.2.6.8 and 6.1.1.4'

loop_
_geom_angle_atom_site_label_1
_geom_angle_atom_site_label_2
_geom_angle_atom_site_label_3
_geom_angle
_geom_angle_site_symmetry_1
_geom_angle_site_symmetry_3
N3 Pd1 N1 85.67(13) 2_567 .
N3 Pd1 P1 175.47(9) 2_567 .
N1 Pd1 P1 91.45(10) . .
N3 Pd1 P2 91.85(9) 2_567 .
N1 Pd1 P2 175.35(10) . .
P1 Pd1 P2 91.26(4) . .
O6 S1 O5 114.7(3) . .
O6 S1 O7 115.1(3) . .
O5 S1 O7 113.7(3) . .
O6 S1 C47 104.4(4) . .
O5 S1 C47 103.9(3) . .
O7 S1 C47 103.1(3) . .
O9 S2 O8 114.6(4) . .
O9 S2 O10 112.6(4) . .
O8 S2 O10 116.6(5) . .
O9 S2 C48 103.7(3) . .
O8 S2 C48 104.4(4) . .
O10 S2 C48 102.9(4) . .
C23 P1 C20 104.0(3) . .
C23 P1 C29 105.9(3) . .
C20 P1 C29 108.1(4) . .
C23 P1 Pd1 112.13(17) . .
C20 P1 Pd1 116.1(2) . .
C29 P1 Pd1 109.8(3) . .
C35 P2 C41 104.40(19) . .
C35 P2 C22 104.8(2) . .
C41 P2 C22 104.5(2) . .
C35 P2 Pd1 116.78(14) . .
C41 P2 Pd1 111.52(14) . .
C22 P2 Pd1 113.71(17) . .
C7 O1 C6 117.7(8) . .
C13 O4 C14 114.8(4) . .
C1 N1 C5 117.6(4) . .
C1 N1 Pd1 123.1(3) . .
C5 N1 Pd1 119.4(3) . .
C12 N2 C8 116.1(4) . .
C18 N3 C17 118.4(3) . .
C18 N3 Pd1 120.6(3) . 2_567
C17 N3 Pd1 120.9(3) . 2_567
O11 N4 O12 120.1(15) . .
O11 N4 C49 116.5(10) . .
O12 N4 C49 123.1(11) . .
N1 C1 C2 122.6(4) . .
N1 C1 H1 117(3) . .
C2 C1 H1 121(3) . .
C3 C2 C1 119.9(5) . .
C3 C2 H2 117(3) . .
C1 C2 H2 123(3) . .
C2 C3 C4 117.9(5) . .
C2 C3 C6 121.1(6) . .
C4 C3 C6 121.0(6) . .
C5 C4 C3 119.9(5) . .
C5 C4 H4 116(4) . .
C3 C4 H4 124(4) . .
N1 C5 C4 122.1(5) . .
N1 C5 H5 115(4) . .
C4 C5 H5 123(4) . .
O1 C6 C3 110.3(5) . .
O1 C6 H6A 109.6 . .
C3 C6 H6A 109.6 . .
O1 C6 H6B 109.6 . .
C3 C6 H6B 109.6 . .
H6A C6 H6B 108.1 . .
O2 C7 O1 124.5(9) . .
O2 C7 C8 126.0(10) . .
O1 C7 C8 109.4(6) . .
N2 C8 C9 124.0(5) . .
N2 C8 C7 115.6(5) . .
C9 C8 C7 120.3(5) . .
C10 C9 C8 118.3(5) . .
C10 C9 H9 124(4) . .
C8 C9 H9 117(4) . .
C9 C10 C11 119.5(6) . .
C9 C10 H10 115(4) . .
C11 C10 H10 125(4) . .
C10 C11 C12 117.7(6) . .
C10 C11 H11 125(4) . .
C12 C11 H11 117(4) . .
N2 C12 C11 124.2(4) . .
N2 C12 C13 115.5(4) . .
C11 C12 C13 120.0(4) . .
O3 C13 O4 124.8(4) . .
O3 C13 C12 123.5(4) . .
O4 C13 C12 111.8(4) . .
O4 C14 C15 109.3(3) . .
O4 C14 H14A 102(3) . .
C15 C14 H14A 111(3) . .
O4 C14 H14B 112(3) . .
C15 C14 H14B 108(3) . .
H14A C14 H14B 114(4) . .
C19 C15 C16 117.9(4) . .
C19 C15 C14 121.0(4) . .
C16 C15 C14 121.0(4) . .
C17 C16 C15 119.3(4) . .
C17 C16 H16 118(2) . .
C15 C16 H16 122(2) . .
N3 C17 C16 122.4(4) . .
N3 C17 H17 117(3) . .
C16 C17 H17 120(3) . .
N3 C18 C19 122.2(4) . .
N3 C18 H18 117(3) . .
C19 C18 H18 121(3) . .
C18 C19 C15 119.7(4) . .
C18 C19 H19 122(3) . .
C15 C19 H19 119(3) . .
C21 C20 P1 115.5(4) . .
C21 C20 H20A 109(4) . .
P1 C20 H20A 103(4) . .
C21 C20 H20B 115(4) . .
P1 C20 H20B 106(4) . .
H20A C20 H20B 106(6) . .
C20 C21 C22 112.9(5) . .
C20 C21 H21A 114(3) . .
C22 C21 H21A 109(3) . .
C20 C21 H21B 110(3) . .
C22 C21 H21B 110(3) . .
H21A C21 H21B 100(4) . .
C21 C22 P2 114.1(4) . .
C21 C22 H22A 112(3) . .
P2 C22 H22A 105(3) . .
C21 C22 H22B 106(3) . .
P2 C22 H22B 107(3) . .
H22A C22 H22B 112(4) . .
C24 C23 C28 120.4(6) . .
C24 C23 P1 119.0(6) . .
C28 C23 P1 120.6(7) . .
C23 C24 C25 118.7(10) . .
C23 C24 H24 120.7 . .
C25 C24 H24 120.7 . .
C26 C25 C24 120.7(12) . .
C26 C25 H25 119.6 . .
C24 C25 H25 119.6 . .
C27 C26 C25 119.4(8) . .
C27 C26 H26 120.3 . .
C25 C26 H26 120.3 . .
C26 C27 C28 122.8(11) . .
C26 C27 H27 118.6 . .
C28 C27 H27 118.6 . .
C23 C28 C27 118.1(10) . .
C23 C28 H28 121.0 . .
C27 C28 H28 121.0 . .
C30 C29 C34 119.7(9) . .
C30 C29 P1 121.5(9) . .
C34 C29 P1 118.7(4) . .
C29 C30 C31 115.6(11) . .
C29 C30 H30 122.2 . .
C31 C30 H30 122.2 . .
C32 C31 C30 120.2(9) . .
C32 C31 H31 119.9 . .
C30 C31 H31 119.9 . .
C31 C32 C33 124.9(14) . .
C31 C32 H32 117.5 . .
C33 C32 H32 117.5 . .
C32 C33 C34 117.4(13) . .
C32 C33 H33 121.3 . .
C34 C33 H33 121.3 . .
C29 C34 C33 122.0(8) . .
C29 C34 H34 119.0 . .
C33 C34 H34 119.0 . .
C36 C35 C40 118.7(5) . .
C36 C35 P2 121.8(4) . .
C40 C35 P2 119.4(3) . .
C35 C36 C37 120.5(5) . .
C35 C36 H36 121(3) . .
C37 C36 H36 118(3) . .
C38 C37 C36 119.7(5) . .
C38 C37 H37 120(3) . .
C36 C37 H37 120(3) . .
C39 C38 C37 120.4(6) . .
C39 C38 H38 122(4) . .
C37 C38 H38 118(4) . .
C38 C39 C40 119.6(5) . .
C38 C39 H39 123(3) . .
C40 C39 H39 118(3) . .
C39 C40 C35 121.1(5) . .
C39 C40 H40 121(3) . .
C35 C40 H40 118(3) . .
C46 C41 C42 118.8(4) . .
C46 C41 P2 121.6(3) . .
C42 C41 P2 119.5(3) . .
C43 C42 C41 119.7(4) . .
C43 C42 H42 121(3) . .
C41 C42 H42 119(3) . .
C44 C43 C42 120.6(5) . .
C44 C43 H43 122(3) . .
C42 C43 H43 118(3) . .
C43 C44 C45 120.6(4) . .
C43 C44 H44 124(3) . .
C45 C44 H44 115(3) . .
C44 C45 C46 119.3(5) . .
C44 C45 H45 122(4) . .
C46 C45 H45 118(4) . .
C41 C46 C45 121.0(5) . .
C41 C46 H46 120(3) . .
C45 C46 H46 119(3) . .
F2 C47 F1 109.5(7) . .
F2 C47 F3 109.5(6) . .
F1 C47 F3 108.0(6) . .
F2 C47 S1 110.5(5) . .
F1 C47 S1 110.7(5) . .
F3 C47 S1 108.6(5) . .
F6 C48 F4 107.0(6) . .
F6 C48 F5 107.9(8) . .
F4 C48 F5 103.9(8) . .
F6 C48 S2 112.6(6) . .
F4 C48 S2 114.1(6) . .
F5 C48 S2 110.7(5) . .
N4 C49 H49A 109.5 . .
N4 C49 H49B 109.5 . .
H49A C49 H49B 109.5 . .
N4 C49 H49C 109.5 . .
H49A C49 H49C 109.5 . .
H49B C49 H49C 109.5 . .

loop_
_geom_bond_atom_site_label_1
_geom_bond_atom_site_label_2
_geom_bond_distance
_geom_bond_site_symmetry_2
Pd1 N3 2.098(3) 2_567
Pd1 N1 2.101(3) .
Pd1 P1 2.2715(12) .
Pd1 P2 2.2799(11) .
S1 O6 1.424(4) .
S1 O5 1.432(4) .
S1 O7 1.461(4) .
S1 C47 1.844(8) .
S2 O9 1.399(4) .
S2 O8 1.414(6) .
S2 O10 1.427(7) .
S2 C48 1.808(6) .
P1 C23 1.817(6) .
P1 C20 1.818(7) .
P1 C29 1.825(8) .
P2 C35 1.804(5) .
P2 C41 1.809(4) .
P2 C22 1.827(4) .
F1 C47 1.321(7) .
F2 C47 1.297(9) .
F3 C47 1.330(8) .
F4 C48 1.293(9) .
F5 C48 1.321(8) .
F6 C48 1.285(10) .
O1 C7 1.340(10) .
O1 C6 1.448(7) .
O2 C7 1.196(9) .
O3 C13 1.201(5) .
O4 C13 1.350(5) .
O4 C14 1.448(5) .
O11 N4 1.161(8) .
O12 N4 1.323(13) .
N1 C1 1.335(5) .
N1 C5 1.338(6) .
N2 C12 1.329(6) .
N2 C8 1.340(6) .
N3 C18 1.340(5) .
N3 C17 1.346(5) .
N3 Pd1 2.098(3) 2_567
N4 C49 1.383(13) .
C1 C2 1.372(7) .
C1 H1 0.95(5) .
C2 C3 1.357(7) .
C2 H2 0.95(5) .
C3 C4 1.377(8) .
C3 C6 1.500(8) .
C4 C5 1.371(8) .
C4 H4 1.01(8) .
C5 H5 0.92(6) .
C6 H6A 0.9900 .
C6 H6B 0.9900 .
C7 C8 1.489(9) .
C8 C9 1.380(8) .
C9 C10 1.370(9) .
C9 H9 0.87(7) .
C10 C11 1.372(8) .
C10 H10 0.92(6) .
C11 C12 1.392(7) .
C11 H11 0.99(7) .
C12 C13 1.499(6) .
C14 C15 1.505(6) .
C14 H14A 0.96(5) .
C14 H14B 0.93(5) .
C15 C19 1.389(6) .
C15 C16 1.389(6) .
C16 C17 1.379(6) .
C16 H16 1.02(4) .
C17 H17 0.96(5) .
C18 C19 1.378(6) .
C18 H18 0.87(5) .
C19 H19 0.98(4) .
C20 C21 1.519(7) .
C20 H20A 0.88(7) .
C20 H20B 0.88(6) .
C21 C22 1.523(7) .
C21 H21A 0.93(5) .
C21 H21B 0.94(5) .
C22 H22A 0.97(4) .
C22 H22B 0.92(6) .
C23 C24 1.391(12) .
C23 C28 1.393(11) .
C24 C25 1.418(9) .
C24 H24 0.9500 .
C25 C26 1.388(19) .
C25 H25 0.9500 .
C26 C27 1.326(19) .
C26 H26 0.9500 .
C27 C28 1.421(10) .
C27 H27 0.9500 .
C28 H28 0.9500 .
C29 C30 1.379(9) .
C29 C34 1.400(11) .
C30 C31 1.506(19) .
C30 H30 0.9500 .
C31 C32 1.30(2) .
C31 H31 0.9500 .
C32 C33 1.332(15) .
C32 H32 0.9500 .
C33 C34 1.401(10) .
C33 H33 0.9500 .
C34 H34 0.9500 .
C35 C36 1.385(6) .
C35 C40 1.396(6) .
C36 C37 1.393(8) .
C36 H36 0.88(5) .
C37 C38 1.388(8) .
C37 H37 1.01(6) .
C38 C39 1.379(8) .
C38 H38 0.95(6) .
C39 C40 1.382(7) .
C39 H39 0.98(6) .
C40 H40 0.95(5) .
C41 C46 1.383(6) .
C41 C42 1.399(6) .
C42 C43 1.386(6) .
C42 H42 0.97(5) .
C43 C44 1.369(7) .
C43 H43 0.92(5) .
C44 C45 1.374(7) .
C44 H44 0.97(5) .
C45 C46 1.390(7) .
C45 H45 0.96(6) .
C46 H46 0.87(5) .
C49 H49A 0.9800 .
C49 H49B 0.9800 .
C49 H49C 0.9800 .

loop_
_geom_torsion_atom_site_label_1
_geom_torsion_atom_site_label_2
_geom_torsion_atom_site_label_3
_geom_torsion_atom_site_label_4
_geom_torsion
_geom_torsion_site_symmetry_1
N3 Pd1 P1 C23 -70.2(13) 2_567
N1 Pd1 P1 C23 -19.9(3) .
P2 Pd1 P1 C23 156.3(3) .
N3 Pd1 P1 C20 170.3(13) 2_567
N1 Pd1 P1 C20 -139.3(3) .
P2 Pd1 P1 C20 36.9(3) .
N3 Pd1 P1 C29 47.3(13) 2_567
N1 Pd1 P1 C29 97.6(2) .
P2 Pd1 P1 C29 -86.19(19) .
N3 Pd1 P2 C35 -93.79(18) 2_567
N1 Pd1 P2 C35 -151.5(12) .
P1 Pd1 P2 C35 82.93(16) .
N3 Pd1 P2 C41 26.11(17) 2_567
N1 Pd1 P2 C41 -31.6(12) .
P1 Pd1 P2 C41 -157.18(15) .
N3 Pd1 P2 C22 143.9(2) 2_567
N1 Pd1 P2 C22 86.2(12) .
P1 Pd1 P2 C22 -39.3(2) .
N3 Pd1 N1 C1 85.8(3) 2_567
P1 Pd1 N1 C1 -90.7(3) .
P2 Pd1 N1 C1 143.7(11) .
N3 Pd1 N1 C5 -95.2(4) 2_567
P1 Pd1 N1 C5 88.3(4) .
P2 Pd1 N1 C5 -37.2(14) .
C5 N1 C1 C2 -1.6(7) .
Pd1 N1 C1 C2 177.4(4) .
N1 C1 C2 C3 -0.7(8) .
C1 C2 C3 C4 2.0(10) .
C1 C2 C3 C6 -179.4(7) .
C2 C3 C4 C5 -1.0(11) .
C6 C3 C4 C5 -179.7(8) .
C1 N1 C5 C4 2.6(8) .
Pd1 N1 C5 C4 -176.5(5) .
C3 C4 C5 N1 -1.3(11) .
C7 O1 C6 C3 -93.8(9) .
C2 C3 C6 O1 138.9(8) .
C4 C3 C6 O1 -42.5(13) .
C6 O1 C7 O2 2.7(9) .
C6 O1 C7 C8 -174.1(4) .
C12 N2 C8 C9 -1.5(7) .
C12 N2 C8 C7 175.5(5) .
O2 C7 C8 N2 136.5(6) .
O1 C7 C8 N2 -46.7(6) .
O2 C7 C8 C9 -46.4(9) .
O1 C7 C8 C9 130.4(6) .
N2 C8 C9 C10 3.2(9) .
C7 C8 C9 C10 -173.7(6) .
C8 C9 C10 C11 -1.7(9) .
C9 C10 C11 C12 -1.1(8) .
C8 N2 C12 C11 -1.6(7) .
C8 N2 C12 C13 -175.4(4) .
C10 C11 C12 N2 2.9(7) .
C10 C11 C12 C13 176.5(5) .
C14 O4 C13 O3 -15.6(6) .
C14 O4 C13 C12 162.5(3) .
N2 C12 C13 O3 142.9(4) .
C11 C12 C13 O3 -31.2(6) .
N2 C12 C13 O4 -35.3(5) .
C11 C12 C13 O4 150.6(4) .
C13 O4 C14 C15 -80.7(4) .
O4 C14 C15 C19 157.8(4) .
O4 C14 C15 C16 -22.7(6) .
C19 C15 C16 C17 -0.2(6) .
C14 C15 C16 C17 -179.6(4) .
C18 N3 C17 C16 2.1(6) .
Pd1 N3 C17 C16 179.1(3) 2_567
C15 C16 C17 N3 -1.7(6) .
C17 N3 C18 C19 -0.5(6) .
Pd1 N3 C18 C19 -177.6(3) 2_567
N3 C18 C19 C15 -1.3(7) .
C16 C15 C19 C18 1.6(6) .
C14 C15 C19 C18 -178.9(4) .
C23 P1 C20 C21 -178.8(6) .
C29 P1 C20 C21 68.8(6) .
Pd1 P1 C20 C21 -55.1(7) .
P1 C20 C21 C22 70.2(8) .
C20 C21 C22 P2 -74.3(6) .
C35 P2 C22 C21 -66.7(4) .
C41 P2 C22 C21 -176.2(4) .
Pd1 P2 C22 C21 62.0(4) .
C20 P1 C23 C24 53.1(6) .
C29 P1 C23 C24 167.0(5) .
Pd1 P1 C23 C24 -73.2(5) .
C20 P1 C23 C28 -129.4(5) .
C29 P1 C23 C28 -15.5(5) .
Pd1 P1 C23 C28 104.3(4) .
C28 C23 C24 C25 -0.1(9) .
P1 C23 C24 C25 177.4(5) .
C23 C24 C25 C26 0.4(11) .
C24 C25 C26 C27 -1.2(13) .
C25 C26 C27 C28 1.8(13) .
C24 C23 C28 C27 0.7(9) .
P1 C23 C28 C27 -176.8(5) .
C26 C27 C28 C23 -1.6(11) .
C23 P1 C29 C30 -88.4(6) .
C20 P1 C29 C30 22.7(6) .
Pd1 P1 C29 C30 150.3(6) .
C23 P1 C29 C34 91.3(5) .
C20 P1 C29 C34 -157.7(5) .
Pd1 P1 C29 C34 -30.0(5) .
C34 C29 C30 C31 1.8(11) .
P1 C29 C30 C31 -178.6(7) .
C29 C30 C31 C32 0.5(17) .
C30 C31 C32 C33 -3(2) .
C31 C32 C33 C34 2.4(18) .
C30 C29 C34 C33 -2.2(10) .
P1 C29 C34 C33 178.2(5) .
C32 C33 C34 C29 0.2(12) .
C41 P2 C35 C36 -126.1(4) .
C22 P2 C35 C36 124.3(4) .
Pd1 P2 C35 C36 -2.5(4) .
C41 P2 C35 C40 54.5(4) .
C22 P2 C35 C40 -55.1(4) .
Pd1 P2 C35 C40 178.1(3) .
C40 C35 C36 C37 1.6(7) .
P2 C35 C36 C37 -177.8(3) .
C35 C36 C37 C38 -1.3(7) .
C36 C37 C38 C39 0.2(8) .
C37 C38 C39 C40 0.6(8) .
C38 C39 C40 C35 -0.3(8) .
C36 C35 C40 C39 -0.8(7) .
P2 C35 C40 C39 178.6(4) .
C35 P2 C41 C46 -144.9(4) .
C22 P2 C41 C46 -35.1(4) .
Pd1 P2 C41 C46 88.2(4) .
C35 P2 C41 C42 38.1(4) .
C22 P2 C41 C42 147.9(4) .
Pd1 P2 C41 C42 -88.8(3) .
C46 C41 C42 C43 2.1(6) .
P2 C41 C42 C43 179.2(3) .
C41 C42 C43 C44 0.3(7) .
C42 C43 C44 C45 -1.9(7) .
C43 C44 C45 C46 1.1(8) .
C42 C41 C46 C45 -3.0(7) .
P2 C41 C46 C45 -180.0(4) .
C44 C45 C46 C41 1.4(8) .
O6 S1 C47 F2 177.0(5) .
O5 S1 C47 F2 56.5(5) .
O7 S1 C47 F2 -62.4(5) .
O6 S1 C47 F1 55.6(6) .
O5 S1 C47 F1 -65.0(6) .
O7 S1 C47 F1 176.2(5) .
O6 S1 C47 F3 -62.8(6) .
O5 S1 C47 F3 176.6(5) .
O7 S1 C47 F3 57.8(5) .
O9 S2 C48 F6 -60.2(6) .
O8 S2 C48 F6 179.4(6) .
O10 S2 C48 F6 57.2(7) .
O9 S2 C48 F4 62.0(7) .
O8 S2 C48 F4 -58.3(7) .
O10 S2 C48 F4 179.5(6) .
O9 S2 C48 F5 178.8(8) .
O8 S2 C48 F5 58.5(9) .
O10 S2 C48 F5 -63.7(9) .
